data_7228271
loop_
_publ_author_name
'Covaci, Ovidiu Ilie'
'Mitran, Raul - Augustin Augustin'
'Buhalteanu, Lucian'
'Dumitrescu, Dan'
'Sova, Sergiu'
'Manta, Corina Mihaela'

_publ_section_title
;
 Bringing new life into old drugs. A case study on nifuroxazide
 polymorphism
;
_journal_name_full CrystEngComm
_journal_paper_doi 10.1039/C7CE00303J
_journal_year 2017
_chemical_absolute_configuration unk
_chemical_formula_moiety 'C12 H9 N3 O5, C4 H9 N O'
_chemical_formula_sum 'C16 H18 N4 O6'
_chemical_formula_weight 362.34
_chemical_name_systematic
;
 ? 
;
_space_group_crystal_system monoclinic
_space_group_IT_number 7
_space_group_name_Hall 'P -2yc'
_space_group_name_H-M_alt 'P 1 c 1'
_symmetry_space_group_name_Hall 'P -2yc'
_symmetry_space_group_name_H-M 'P 1 c 1'
_atom_sites_solution_hydrogens geom
_atom_sites_solution_primary direct
_atom_sites_solution_secondary difmap
_audit_creation_date 2015-11-09
_audit_creation_method
;
Olex2 1.2
(compiled 2015.09.30 svn.r3233 for OlexSys, GUI svn.r5103)
;
_audit_update_record
;
2015-11-09 deposited with the CCDC.
2017-05-15 downloaded from the CCDC.
;
_cell_angle_alpha 90.00
_cell_angle_beta 92.655(6)
_cell_angle_gamma 90.00
_cell_formula_units_Z 2
_cell_length_a 13.0499(9)
_cell_length_b 6.4263(4)
_cell_length_c 10.3169(7)
_cell_measurement_reflns_used 2147
_cell_measurement_temperature 169.9(4)
_cell_measurement_theta_max 25.4020
_cell_measurement_theta_min 1.5740
_cell_volume 864.27(10)
_computing_cell_refinement
;
CrysAlisPro, Agilent Technologies,
Version 1.171.36.32 (release 02-08-2013 CrysAlis171 .NET)
(compiled Aug  2 2013,16:46:58)
;
_computing_data_collection
;
CrysAlisPro, Agilent Technologies,
Version 1.171.36.32 (release 02-08-2013 CrysAlis171 .NET)
(compiled Aug  2 2013,16:46:58)
;
_computing_data_reduction
;
CrysAlisPro, Agilent Technologies,
Version 1.171.36.32 (release 02-08-2013 CrysAlis171 .NET)
(compiled Aug  2 2013,16:46:58)
;
_computing_molecular_graphics 'Olex2 (Dolomanov et al., 2009)'
_computing_publication_material 'Olex2 (Dolomanov et al., 2009)'
_computing_structure_refinement 'ShelXL (Sheldrick, 2015)'
_computing_structure_solution 'SIR2008 (Burla et al., 2007)'
_diffrn_ambient_temperature 169.9(4)
_diffrn_detector_area_resol_mean 16.1593
_diffrn_measured_fraction_theta_full 1.000
_diffrn_measured_fraction_theta_max 1.000
_diffrn_measurement_details
;
#__ type_ start__ end____ width___ exp.time_
  1 omega  -93.00  -51.00   1.0000    5.0000
omega____ theta____ kappa____ phi______ frames
    -      -17.1690 -178.0000  150.0000 42

#__ type_ start__ end____ width___ exp.time_
  2 omega   57.00   92.00   1.0000    5.0000
omega____ theta____ kappa____ phi______ frames
    -       19.6690  178.0000   60.0000 35

#__ type_ start__ end____ width___ exp.time_
  3 omega   42.00   86.00   1.0000    5.0000
omega____ theta____ kappa____ phi______ frames
    -       19.6690   57.0000  120.0000 44

#__ type_ start__ end____ width___ exp.time_
  4 omega  -52.00   45.00   1.0000    5.0000
omega____ theta____ kappa____ phi______ frames
    -       19.6690  -38.0000    0.0000 97

#__ type_ start__ end____ width___ exp.time_
  5 omega  -25.00   15.00   1.0000    5.0000
omega____ theta____ kappa____ phi______ frames
    -       19.6690  -99.0000  -30.0000 40

#__ type_ start__ end____ width___ exp.time_
  6 omega   44.00   82.00   1.0000    5.0000
omega____ theta____ kappa____ phi______ frames
    -       19.6690   57.0000    0.0000 38

#__ type_ start__ end____ width___ exp.time_
  7 omega   35.00   73.00   1.0000    5.0000
omega____ theta____ kappa____ phi______ frames
    -       19.6690   57.0000 -180.0000 38

#__ type_ start__ end____ width___ exp.time_
  8 omega  -53.00   33.00   1.0000    5.0000
omega____ theta____ kappa____ phi______ frames
    -       19.6690  -19.0000 -180.0000 86
;
_diffrn_measurement_device_type 'Xcalibur, Eos'
_diffrn_measurement_method '\w scans'
_diffrn_orient_matrix_UB_11 0.0232207000
_diffrn_orient_matrix_UB_12 0.0913061000
_diffrn_orient_matrix_UB_13 0.0264207000
_diffrn_orient_matrix_UB_21 -0.0414144000
_diffrn_orient_matrix_UB_22 0.0122993000
_diffrn_orient_matrix_UB_23 0.0414762000
_diffrn_orient_matrix_UB_31 0.0265656000
_diffrn_orient_matrix_UB_32 -0.0607318000
_diffrn_orient_matrix_UB_33 0.0481868000
_diffrn_radiation_monochromator graphite
_diffrn_radiation_type MoK\a
_diffrn_radiation_wavelength 0.71073
_diffrn_reflns_av_R_equivalents 0.0399
_diffrn_reflns_av_unetI/netI 0.0572
_diffrn_reflns_limit_h_max 15
_diffrn_reflns_limit_h_min -13
_diffrn_reflns_limit_k_max 7
_diffrn_reflns_limit_k_min -7
_diffrn_reflns_limit_l_max 12
_diffrn_reflns_limit_l_min -11
_diffrn_reflns_number 5906
_diffrn_reflns_theta_full 25.03
_diffrn_reflns_theta_max 25.03
_diffrn_reflns_theta_min 1.56
_diffrn_source 'Enhance (Mo) X-ray Source'
_exptl_absorpt_coefficient_mu 0.108
_exptl_absorpt_correction_T_max 1.00000
_exptl_absorpt_correction_T_min 0.86248
_exptl_absorpt_correction_type multi-scan
_exptl_absorpt_process_details
;
CrysAlisPro, Agilent Technologies,
Version 1.171.36.32 (release 02-08-2013 CrysAlis171 .NET)
(compiled Aug  2 2013,16:46:58)
Empirical absorption correction using spherical harmonics,
 implemented in SCALE3 ABSPACK scaling algorithm.
;
_exptl_crystal_colour 'clear light yellow'
_exptl_crystal_colour_lustre clear
_exptl_crystal_colour_modifier light
_exptl_crystal_colour_primary yellow
_exptl_crystal_density_diffrn 1.392
_exptl_crystal_density_method 'not measured'
_exptl_crystal_description prism
_exptl_crystal_F_000 380
_exptl_crystal_size_max 0.4
_exptl_crystal_size_mid 0.4
_exptl_crystal_size_min 0.2
_refine_diff_density_max 0.426
_refine_diff_density_min -0.227
_refine_diff_density_rms 0.047
_refine_ls_abs_structure_details 'Flack H D (1983), Acta Cryst. A39, 876-881'
_refine_ls_abs_structure_Flack 0.3(15)
_refine_ls_extinction_method none
_refine_ls_goodness_of_fit_ref 1.038
_refine_ls_hydrogen_treatment constr
_refine_ls_matrix_type full
_refine_ls_number_parameters 239
_refine_ls_number_reflns 2684
_refine_ls_number_restraints 2
_refine_ls_restrained_S_all 1.038
_refine_ls_R_factor_all 0.0583
_refine_ls_R_factor_gt 0.0492
_refine_ls_shift/su_max 0.001
_refine_ls_shift/su_mean 0.000
_refine_ls_structure_factor_coef Fsqd
_refine_ls_weighting_details 'calc w=1/[\s^2^(Fo^2^)+(0.0660P)^2^+0.0000P] where P=(Fo^2^+2Fc^2^)/3'
_refine_ls_weighting_scheme calc
_refine_ls_wR_factor_gt 0.1165
_refine_ls_wR_factor_ref 0.1264
_reflns_number_gt 2306
_reflns_number_total 2684
_reflns_threshold_expression >2sigma(I)
_cod_data_source_file c7ce00303j2.cif
_cod_data_source_block shi_3008_iomi
_cod_original_cell_volume 864.28(10)
_cod_database_code 7228271
_chemical_oxdiff_formula 'C12 H12 N3 O3'
_chemical_oxdiff_usercomment 'SPS_1013 SCG_01a'
_reflns_odcompleteness_completeness 100.00
_reflns_odcompleteness_iscentric 1
_reflns_odcompleteness_theta 26.32
_olex2_refinement_description
;
1. Fixed Uiso
 At 1.2 times of:
  All C(H) groups, All N(H) groups
 At 1.5 times of:
  All C(H,H,H) groups, All O(H) groups
2.a Aromatic/amide H refined with riding coordinates:
 N1(H1A), C2(H2), C3(H3), C5(H5), C6(H6), C8(H8), C10(H10), C11(H11)
2.b Idealised Me refined as rotating group:
 C13(H13A,H13B,H13C), C14(H14A,H14B,H14C), C16(H16A,H16B,H16C)
2.c Idealised tetrahedral OH refined as rotating group:
 O1(H1)
;
_olex2_date_sample_data_collection 2015-01-26
_olex2_submission_special_instructions 'No special instructions were received'

loop_
_space_group_symop_id
_space_group_symop_operation_xyz
1 'x, y, z'
2 'x, -y, z+1/2'

loop_
_atom_site_label
_atom_site_type_symbol
_atom_site_fract_x
_atom_site_fract_y
_atom_site_fract_z
_atom_site_U_iso_or_equiv
_atom_site_adp_type
_atom_site_occupancy
_atom_site_calc_flag
_atom_site_refinement_flags_posn
O1 O 0.9358(2) -0.6906(4) 0.5660(3) 0.0469(7) Uani 1 d .
H1 H 0.9755 -0.6510 0.6248 0.070 Uiso 1 calc GR
O2 O 0.63153(19) -0.0463(4) 0.2798(2) 0.0397(6) Uani 1 d .
O3 O 0.44491(16) 0.5873(3) 0.4066(2) 0.0281(5) Uani 1 d .
O4 O 0.3382(2) 0.7410(4) 0.2079(2) 0.0467(7) Uani 1 d .
O5 O 0.2980(2) 1.0189(4) 0.3175(3) 0.0520(8) Uani 1 d .
N1 N 0.62963(19) 0.0750(4) 0.4875(3) 0.0289(6) Uani 1 d .
H1A H 0.6478 0.0550 0.5677 0.035 Uiso 1 calc R
N2 N 0.5686(2) 0.2420(4) 0.4535(3) 0.0299(6) Uani 1 d .
N3 N 0.3410(2) 0.8492(4) 0.3073(3) 0.0355(7) Uani 1 d .
C1 C 0.8727(3) -0.5324(5) 0.5285(3) 0.0325(8) Uani 1 d .
C2 C 0.8095(3) -0.5603(5) 0.4180(4) 0.0346(8) Uani 1 d .
H2 H 0.8116 -0.6848 0.3723 0.042 Uiso 1 calc R
C3 C 0.7436(3) -0.4046(6) 0.3757(3) 0.0354(8) Uani 1 d .
H3 H 0.7037 -0.4233 0.2995 0.042 Uiso 1 calc R
C4 C 0.7357(2) -0.2200(5) 0.4446(3) 0.0276(7) Uani 1 d .
C5 C 0.7995(3) -0.1935(5) 0.5561(3) 0.0331(8) Uani 1 d .
H5 H 0.7960 -0.0709 0.6036 0.040 Uiso 1 calc R
C6 C 0.8677(3) -0.3479(5) 0.5963(3) 0.0342(8) Uani 1 d .
H6 H 0.9105 -0.3271 0.6697 0.041 Uiso 1 calc R
C7 C 0.6618(3) -0.0595(5) 0.3957(3) 0.0306(8) Uani 1 d .
C8 C 0.5468(3) 0.3595(5) 0.5488(3) 0.0330(8) Uani 1 d .
H8 H 0.5695 0.3230 0.6325 0.040 Uiso 1 calc R
C9 C 0.4878(2) 0.5470(5) 0.5288(3) 0.0279(7) Uani 1 d .
C10 C 0.4675(3) 0.7062(5) 0.6116(3) 0.0362(8) Uani 1 d .
H10 H 0.4882 0.7150 0.6989 0.043 Uiso 1 calc R
C11 C 0.4095(3) 0.8536(5) 0.5399(3) 0.0358(8) Uani 1 d .
H11 H 0.3847 0.9798 0.5694 0.043 Uiso 1 calc R
C12 C 0.3973(2) 0.7737(5) 0.4184(3) 0.0285(7) Uani 1 d .
O6 O 0.0589(2) 0.5843(5) 0.2618(2) 0.0522(8) Uani 1 d .
N4 N 0.1281(3) 0.6653(6) 0.4553(3) 0.0592(10) Uani 1 d .
C13 C 0.1795(3) 0.4579(6) 0.4604(4) 0.0502(10) Uani 1 d .
H13A H 0.2311 0.4566 0.5299 0.075 Uiso 1 calc GR
H13B H 0.2109 0.4320 0.3797 0.075 Uiso 1 calc GR
H13C H 0.1297 0.3517 0.4751 0.075 Uiso 1 calc GR
C14 C 0.1409(4) 0.8060(7) 0.5688(4) 0.0629(13) Uani 1 d .
H14A H 0.0804 0.8013 0.6181 0.094 Uiso 1 calc GR
H14B H 0.1518 0.9457 0.5394 0.094 Uiso 1 calc GR
H14C H 0.1990 0.7621 0.6224 0.094 Uiso 1 calc GR
C15 C 0.0696(3) 0.7166(7) 0.3545(4) 0.0563(12) Uani 1 d .
C16 C 0.0180(3) 0.9234(6) 0.3501(4) 0.0504(10) Uani 1 d .
H16A H -0.0102 0.9516 0.4325 0.076 Uiso 1 calc GR
H16B H -0.0360 0.9227 0.2837 0.076 Uiso 1 calc GR
H16C H 0.0671 1.0292 0.3312 0.076 Uiso 1 calc GR

loop_
_atom_site_aniso_label
_atom_site_aniso_U_11
_atom_site_aniso_U_22
_atom_site_aniso_U_33
_atom_site_aniso_U_23
_atom_site_aniso_U_13
_atom_site_aniso_U_12
O1 0.0488(16) 0.0423(14) 0.0488(17) 0.0018(13) -0.0067(13) 0.0142(12)
O2 0.0530(15) 0.0455(14) 0.0198(13) 0.0024(11) -0.0066(11) 0.0049(12)
O3 0.0368(12) 0.0313(12) 0.0157(10) -0.0004(10) -0.0031(9) 0.0030(10)
O4 0.0681(19) 0.0462(15) 0.0248(14) 0.0036(13) -0.0081(13) 0.0062(13)
O5 0.0699(19) 0.0470(15) 0.0389(16) 0.0102(14) 0.0005(14) 0.0251(14)
N1 0.0352(15) 0.0340(14) 0.0171(13) 0.0032(12) -0.0046(12) 0.0041(12)
N2 0.0362(15) 0.0319(14) 0.0215(15) 0.0039(12) 0.0002(11) 0.0029(12)
N3 0.0430(18) 0.0359(16) 0.0273(16) 0.0057(14) -0.0027(13) 0.0052(13)
C1 0.0310(17) 0.0366(18) 0.0304(19) 0.0017(16) 0.0063(15) 0.0030(15)
C2 0.0388(19) 0.0323(19) 0.032(2) -0.0079(16) -0.0020(16) 0.0005(15)
C3 0.0367(19) 0.044(2) 0.0252(18) -0.0023(16) -0.0050(15) -0.0024(15)
C4 0.0270(17) 0.0331(18) 0.0228(16) 0.0007(15) 0.0005(14) 0.0018(13)
C5 0.0389(19) 0.0350(18) 0.0249(18) -0.0057(15) -0.0043(15) 0.0054(15)
C6 0.0326(18) 0.045(2) 0.0247(17) -0.0014(17) -0.0042(14) 0.0014(15)
C7 0.0363(18) 0.0319(18) 0.0233(18) 0.0002(15) -0.0010(15) -0.0029(14)
C8 0.0387(18) 0.0401(19) 0.0194(16) 0.0041(16) -0.0050(14) -0.0001(15)
C9 0.0270(16) 0.0352(16) 0.0210(17) 0.0024(14) -0.0036(13) -0.0049(14)
C10 0.043(2) 0.042(2) 0.0239(18) -0.0029(17) -0.0019(15) -0.0033(16)
C11 0.041(2) 0.0332(18) 0.0329(19) -0.0032(17) 0.0026(16) 0.0003(16)
C12 0.0336(17) 0.0319(17) 0.0200(16) 0.0018(15) 0.0008(14) -0.0015(14)
O6 0.0551(18) 0.0653(18) 0.0355(15) -0.0196(14) -0.0063(13) -0.0076(13)
N4 0.063(2) 0.079(3) 0.035(2) -0.003(2) 0.0036(18) -0.026(2)
C13 0.042(2) 0.052(2) 0.056(3) 0.008(2) -0.005(2) 0.0017(19)
C14 0.071(3) 0.085(4) 0.033(2) -0.020(2) 0.008(2) -0.023(3)
C15 0.049(3) 0.070(3) 0.050(3) 0.004(2) 0.008(2) -0.016(2)
C16 0.062(3) 0.039(2) 0.050(3) 0.0007(19) 0.007(2) 0.0032(19)

loop_
_atom_type_symbol
_atom_type_description
_atom_type_scat_dispersion_real
_atom_type_scat_dispersion_imag
_atom_type_scat_source
C C 0.0033 0.0016 'International Tables Vol C Tables 4.2.6.8 and 6.1.1.4'
H H 0.0000 0.0000 'International Tables Vol C Tables 4.2.6.8 and 6.1.1.4'
N N 0.0061 0.0033 'International Tables Vol C Tables 4.2.6.8 and 6.1.1.4'
O O 0.0106 0.0060 'International Tables Vol C Tables 4.2.6.8 and 6.1.1.4'

loop_
_geom_angle_atom_site_label_1
_geom_angle_atom_site_label_2
_geom_angle_atom_site_label_3
_geom_angle
C1 O1 H1 109.5
C12 O3 C9 104.6(2)
N2 N1 H1A 119.6
C7 N1 H1A 119.6
C7 N1 N2 120.8(3)
C8 N2 N1 114.3(3)
O4 N3 C12 118.2(3)
O5 N3 O4 124.8(3)
O5 N3 C12 117.0(3)
O1 C1 C2 118.0(3)
O1 C1 C6 122.9(3)
C6 C1 C2 119.1(3)
C1 C2 H2 119.8
C3 C2 C1 120.4(3)
C3 C2 H2 119.8
C2 C3 H3 119.4
C2 C3 C4 121.2(3)
C4 C3 H3 119.4
C3 C4 C5 118.0(3)
C3 C4 C7 118.8(3)
C5 C4 C7 123.2(3)
C4 C5 H5 119.7
C6 C5 C4 120.6(3)
C6 C5 H5 119.7
C1 C6 C5 120.6(3)
C1 C6 H6 119.7
C5 C6 H6 119.7
O2 C7 N1 122.0(3)
O2 C7 C4 123.1(3)
N1 C7 C4 114.9(3)
N2 C8 H8 119.4
N2 C8 C9 121.3(3)
C9 C8 H8 119.4
O3 C9 C8 118.7(3)
C10 C9 O3 110.4(3)
C10 C9 C8 130.9(3)
C9 C10 H10 126.5
C9 C10 C11 106.9(3)
C11 C10 H10 126.5
C10 C11 H11 127.2
C12 C11 C10 105.6(3)
C12 C11 H11 127.2
O3 C12 N3 116.8(3)
C11 C12 O3 112.5(3)
C11 C12 N3 130.6(3)
C14 N4 C13 118.8(4)
C15 N4 C13 120.0(4)
C15 N4 C14 121.1(4)
N4 C13 H13A 109.5
N4 C13 H13B 109.5
N4 C13 H13C 109.5
H13A C13 H13B 109.5
H13A C13 H13C 109.5
H13B C13 H13C 109.5
N4 C14 H14A 109.5
N4 C14 H14B 109.5
N4 C14 H14C 109.5
H14A C14 H14B 109.5
H14A C14 H14C 109.5
H14B C14 H14C 109.5
O6 C15 N4 117.9(4)
O6 C15 C16 122.3(4)
N4 C15 C16 119.8(4)
C15 C16 H16A 109.5
C15 C16 H16B 109.5
C15 C16 H16C 109.5
H16A C16 H16B 109.5
H16A C16 H16C 109.5
H16B C16 H16C 109.5

loop_
_geom_bond_atom_site_label_1
_geom_bond_atom_site_label_2
_geom_bond_distance
O1 H1 0.8200
O1 C1 1.354(4)
O2 C7 1.245(4)
O3 C9 1.379(4)
O3 C12 1.357(4)
O4 N3 1.238(4)
O5 N3 1.233(4)
N1 H1A 0.8600
N1 N2 1.372(4)
N1 C7 1.363(4)
N2 C8 1.282(4)
N3 C12 1.419(4)
C1 C2 1.388(5)
C1 C6 1.380(5)
C2 H2 0.9300
C2 C3 1.377(5)
C3 H3 0.9300
C3 C4 1.389(5)
C4 C5 1.398(4)
C4 C7 1.484(5)
C5 H5 0.9300
C5 C6 1.384(5)
C6 H6 0.9300
C8 H8 0.9300
C8 C9 1.440(4)
C9 C10 1.367(5)
C10 H10 0.9300
C10 C11 1.402(5)
C11 H11 0.9300
C11 C12 1.357(5)
O6 C15 1.282(5)
N4 C13 1.492(6)
N4 C14 1.483(5)
N4 C15 1.303(6)
C13 H13A 0.9600
C13 H13B 0.9600
C13 H13C 0.9600
C14 H14A 0.9600
C14 H14B 0.9600
C14 H14C 0.9600
C15 C16 1.490(6)
C16 H16A 0.9600
C16 H16B 0.9600
C16 H16C 0.9600

loop_
_geom_hbond_atom_site_label_D
_geom_hbond_atom_site_label_H
_geom_hbond_atom_site_label_A
_geom_hbond_distance_DH
_geom_hbond_distance_HA
_geom_hbond_distance_DA
_geom_hbond_angle_DHA
_geom_hbond_site_symmetry_A
O1 H1 O6 0.82 1.79 2.612(4) 174.8 2_655
N1 H1A O2 0.86 2.21 3.020(3) 157.3 2

loop_
_geom_torsion_atom_site_label_1
_geom_torsion_atom_site_label_2
_geom_torsion_atom_site_label_3
_geom_torsion_atom_site_label_4
_geom_torsion
O1 C1 C2 C3 179.9(3)
O1 C1 C6 C5 -178.0(3)
O3 C9 C10 C11 0.0(4)
O4 N3 C12 O3 0.5(4)
O4 N3 C12 C11 -176.7(4)
O5 N3 C12 O3 -179.7(3)
O5 N3 C12 C11 3.1(5)
N1 N2 C8 C9 176.9(3)
N2 N1 C7 O2 -5.4(5)
N2 N1 C7 C4 174.1(3)
N2 C8 C9 O3 7.1(4)
N2 C8 C9 C10 -170.2(3)
C1 C2 C3 C4 -2.6(5)
C2 C1 C6 C5 1.0(5)
C2 C3 C4 C5 2.4(5)
C2 C3 C4 C7 -178.7(3)
C3 C4 C5 C6 -0.5(5)
C3 C4 C7 O2 -24.3(5)
C3 C4 C7 N1 156.2(3)
C4 C5 C6 C1 -1.2(5)
C5 C4 C7 O2 154.5(3)
C5 C4 C7 N1 -25.0(5)
C6 C1 C2 C3 0.9(5)
C7 N1 N2 C8 -177.8(3)
C7 C4 C5 C6 -179.3(3)
C8 C9 C10 C11 177.6(3)
C9 O3 C12 N3 -176.6(3)
C9 O3 C12 C11 1.1(3)
C9 C10 C11 C12 0.6(4)
C10 C11 C12 O3 -1.1(4)
C10 C11 C12 N3 176.2(3)
C12 O3 C9 C8 -178.6(3)
C12 O3 C9 C10 -0.7(3)
C13 N4 C15 O6 -0.3(5)
C13 N4 C15 C16 179.7(3)
C14 N4 C15 O6 -177.4(4)
C14 N4 C15 C16 2.6(6)
